data_2104172
loop_
_publ_author_name
'Thaimattam, Ram'
'Szafran, Miroslaw'
'Dega-Szafran, Zofia'
'Jaskolski, Mariusz'

_publ_contact_author
;
      Mariusz Jaskolski
      Department of Crystallography
      Faculty of Chemistry
      A.Mickiewicz University
      Grunwaldzka 6
      60-780 Poznan, Poland
;
_publ_section_title
;
 Conformational richness and multiple <i>Z</i>' in salt co-crystal of
 <i>N</i>-methylpiperidine betaine with <i>N</i>-methylpiperidine
 betaine hexafluorosilicate
;
_journal_coeditor_code RY5019
_journal_issue 4
_journal_name_full 'Acta Crystallographica Section B'
_journal_page_first 483
_journal_page_last 490
_journal_paper_doi 10.1107/S0108768108011476
_journal_volume 64
_journal_year 2008
_chemical_formula_moiety '(C8 H15 N1 O2), (C8 H16 N1 O2), 0.5(Si1 F6), (H2 O1)'
_chemical_formula_sum 'C16 H33 F3 N2 O5 Si0.5'
_chemical_formula_weight 404.49
_chemical_melting_point 484.0(10)
_chemical_name_common
;
 N-methylpiperidine betaine hemihexafluorosilicate hydrate
;
_chemical_name_systematic
;
 N-carboxymethyl-N-methylpiperidinium hemihexafluorosilicate hydrate
;
_space_group_IT_number 2
_symmetry_cell_setting triclinic
_symmetry_space_group_name_Hall '-P 1'
_symmetry_space_group_name_H-M 'P -1'
_atom_sites_solution_hydrogens geom
_atom_sites_solution_primary direct
_atom_sites_solution_secondary difmap
_audit_creation_method SHELXL-97
_cell_angle_alpha 83.87(3)
_cell_angle_beta 84.81(3)
_cell_angle_gamma 63.86(3)
_cell_formula_units_Z 6
_cell_length_a 11.554(2)
_cell_length_b 12.621(3)
_cell_length_c 22.763(5)
_cell_measurement_reflns_used 27619
_cell_measurement_temperature 100.0(10)
_cell_measurement_theta_max 30
_cell_measurement_theta_min 3
_cell_volume 2959.3(13)
_computing_cell_refinement 'KUMA CCD'
_computing_data_collection 'KUMA CCD'
_computing_data_reduction 'KUMA CrysAlis'
_computing_molecular_graphics 'SHELXTL & PyMOL v0.99'
_computing_publication_material SHELX-97
_computing_structure_refinement 'SHELXL-97 (Sheldrick, 1997)'
_computing_structure_solution 'SHELXS-97 (Sheldrick, 1990)'
_diffrn_ambient_temperature 100.0(10)
_diffrn_measured_fraction_theta_full 0.987
_diffrn_measured_fraction_theta_max 0.987
_diffrn_measurement_device_type 'KM4 CCD'
_diffrn_measurement_method 'oscillation method'
_diffrn_radiation_monochromator graphite
_diffrn_radiation_source 'fine-focus sealed tube'
_diffrn_radiation_type MoK\a
_diffrn_radiation_wavelength 0.71073
_diffrn_reflns_av_R_equivalents 0.0294
_diffrn_reflns_av_sigmaI/netI 0.0640
_diffrn_reflns_limit_h_max 15
_diffrn_reflns_limit_h_min -15
_diffrn_reflns_limit_k_max 16
_diffrn_reflns_limit_k_min -16
_diffrn_reflns_limit_l_max 29
_diffrn_reflns_limit_l_min -17
_diffrn_reflns_number 27619
_diffrn_reflns_theta_full 27.50
_diffrn_reflns_theta_max 27.50
_diffrn_reflns_theta_min 3.36
_exptl_absorpt_coefficient_mu 0.145
_exptl_absorpt_correction_type none
_exptl_crystal_colour colourless
_exptl_crystal_density_diffrn 1.362
_exptl_crystal_density_meas ?
_exptl_crystal_density_method .
_exptl_crystal_description prism
_exptl_crystal_F_000 1302.0
_exptl_crystal_size_max 0.3
_exptl_crystal_size_mid 0.3
_exptl_crystal_size_min 0.2
_refine_diff_density_max 0.661
_refine_diff_density_min -0.395
_refine_ls_extinction_method none
_refine_ls_goodness_of_fit_ref 1.055
_refine_ls_hydrogen_treatment mixed
_refine_ls_matrix_type full
_refine_ls_number_parameters 847
_refine_ls_number_reflns 13415
_refine_ls_number_restraints 150
_refine_ls_restrained_S_all 1.097
_refine_ls_R_factor_all 0.0981
_refine_ls_R_factor_gt 0.0557
_refine_ls_shift/su_max 0.012
_refine_ls_shift/su_mean 0.000
_refine_ls_structure_factor_coef Fsqd
_refine_ls_weighting_details 'calc w=1/[\s^2^(Fo^2^)+(0.0636P)^2^+0.0000P] where P=(Fo^2^+2Fc^2^)/3'
_refine_ls_weighting_scheme calc
_refine_ls_wR_factor_gt 0.1201
_refine_ls_wR_factor_ref 0.1383
_reflns_number_gt 8890
_reflns_number_total 13415
_reflns_threshold_expression >2sigma(I)
_cod_data_source_file ry5019.cif
_cod_data_source_block PBETSIF6-II
_cod_depositor_comments
;
The following automatic conversions were performed:

'_chemical_melting_point' value '
483-485 K' was changed to
'484.0(10)' - the average value was taken and precision was
estimated.

Automatic conversion script
Id: cif_fix_values 1646 2011-03-28 12:23:43Z adriana 

The following automatic conversions were performed:

'_chemical_melting_point' value '
483-485 K' was changed to
'484.0(10)' - the average value was taken and precision was
estimated.

Automatic conversion script
Id: cif_fix_values 1715 2011-07-08 13:25:40Z adriana 
;
_cod_original_cell_volume 2959.2(10)
_cod_database_code 2104172
_cod_database_fobs_code 2104172

loop_
_symmetry_equiv_pos_as_xyz
'x, y, z'
'-x, -y, -z'

loop_
_atom_site_type_symbol
_atom_site_label
_atom_site_fract_x
_atom_site_fract_y
_atom_site_fract_z
_atom_site_U_iso_or_equiv
_atom_site_adp_type
_atom_site_calc_flag
_atom_site_refinement_flags
_atom_site_occupancy
_atom_site_disorder_assembly
_atom_site_disorder_group
Si Si1 0.0000 1.0000 0.0000 0.01683(19) Uani d S 1 . .
Si Si2 0.95340(6) 0.04205(6) 0.33314(3) 0.02471(16) Uani d D 1 . .
F F11 -0.13709(13) 1.03621(12) 0.04285(6) 0.0301(3) Uani d . 1 . .
F F12 0.05038(13) 0.85807(11) 0.02649(6) 0.0291(3) Uani d . 1 . .
F F13 0.07230(12) 1.02583(11) 0.05477(5) 0.0218(3) Uani d . 1 . .
F F21 0.86375(13) 0.02605(13) 0.28356(6) 0.0328(3) Uani d D 1 A .
F F22A 1.0655(4) -0.0991(3) 0.31796(17) 0.0460(10) Uani d PD 0.50 A 1
F F23A 0.8962(7) -0.0231(6) 0.3886(3) 0.0445(19) Uani d PD 0.50 A 1
F F24A 0.8495(5) 0.1739(3) 0.3508(2) 0.0634(14) Uani d PD 0.50 A 1
F F25A 1.0246(4) 0.0947(5) 0.27868(16) 0.0548(12) Uani d PD 0.50 A 1
F F22B 1.0915(3) -0.0427(4) 0.30274(17) 0.0471(11) Uani d PD 0.50 A 2
F F23B 0.9384(7) -0.0611(6) 0.3785(3) 0.0473(19) Uani d PD 0.50 A 2
F F24B 0.8045(4) 0.1423(4) 0.36137(19) 0.0402(10) Uani d PD 0.50 A 2
F F25B 0.9508(4) 0.1613(3) 0.28741(15) 0.0381(9) Uani d PD 0.50 A 2
F F26 1.04153(18) 0.05879(17) 0.38323(6) 0.0561(5) Uani d D 1 A .
O O11 0.60369(16) 0.00620(15) 0.49549(8) 0.0332(4) Uani d . 1 . .
O O12 0.50628(17) 0.18500(16) 0.53087(8) 0.0365(4) Uani d . 1 . .
O O21 0.91682(17) 0.67705(15) 0.16659(7) 0.0288(4) Uani d . 1 . .
O O22 0.93941(16) 0.56825(14) 0.09135(7) 0.0297(4) Uani d . 1 . .
O O31 0.36537(15) 0.01683(13) 0.15082(7) 0.0237(4) Uani d . 1 . .
O O32 0.46434(14) -0.18022(13) 0.16158(7) 0.0245(4) Uani d . 1 . .
O O41 0.57968(15) 0.01404(14) 0.14933(7) 0.0250(4) Uani d . 1 . .
O O42 0.47466(14) 0.20198(14) 0.17283(7) 0.0264(4) Uani d . 1 . .
O O51 1.04101(17) 0.49209(16) 0.22747(8) 0.0358(4) Uani d . 1 . .
O O52 0.85483(16) 0.48943(14) 0.26150(7) 0.0309(4) Uani d . 1 . .
N N11 0.7528(2) 0.20168(18) 0.51907(8) 0.0324(5) Uani d D 1 C .
N N21 0.75780(16) 0.78359(15) 0.02602(8) 0.0167(4) Uani d . 1 . .
N N31 0.21166(16) -0.18582(15) 0.17209(8) 0.0164(4) Uani d . 1 . .
N N41 0.71834(16) 0.22219(15) 0.15702(8) 0.0171(4) Uani d . 1 . .
N N51 1.18262(18) 0.27638(17) 0.29860(9) 0.0268(5) Uani d . 1 . .
N N61 0.75984(19) 0.78445(17) 0.35799(8) 0.0260(5) Uani d . 1 . .
C C12 0.6735(3) 0.3081(2) 0.47851(13) 0.0488(8) Uani d D 1 C .
H H12A 0.6989 0.2892 0.4377 0.059 Uiso calc R 1 . .
H H12B 0.5831 0.3251 0.4849 0.059 Uiso calc R 1 . .
C C13 0.6901(3) 0.4173(3) 0.48853(14) 0.0541(9) Uani d D 1 . .
H H13A 0.7772 0.4052 0.4759 0.065 Uiso calc PR 0.55 B 1
H H13B 0.6307 0.4845 0.4647 0.065 Uiso calc PR 0.55 B 1
H H13C 0.6376 0.4825 0.4616 0.065 Uiso d PR 0.45 B 2
H H13D 0.6603 0.4392 0.5286 0.065 Uiso d PR 0.45 B 2
C C14A 0.6658(6) 0.4437(4) 0.55177(18) 0.0533(15) Uani d PD 0.55 C 1
H H14A 0.5744 0.4717 0.5621 0.064 Uiso calc PR 0.55 C 1
H H14B 0.6895 0.5066 0.5574 0.064 Uiso calc PR 0.55 C 1
C C15A 0.7408(5) 0.3371(4) 0.5925(2) 0.0441(13) Uani d PD 0.55 C 1
H H15A 0.7170 0.3574 0.6332 0.053 Uiso calc PR 0.55 C 1
H H15B 0.8322 0.3158 0.5858 0.053 Uiso calc PR 0.55 C 1
C C14B 0.8250(4) 0.3970(5) 0.4790(3) 0.0455(16) Uani d PD 0.45 C 2
H H14C 0.8359 0.4631 0.4914 0.055 Uiso calc PR 0.45 C 2
H H14D 0.8515 0.3887 0.4375 0.055 Uiso calc PR 0.45 C 2
C C15B 0.9048(5) 0.2852(4) 0.5152(3) 0.0381(15) Uani d PD 0.45 C 2
H H15C 0.8834 0.3008 0.5566 0.046 Uiso calc PR 0.45 C 2
H H15D 0.9946 0.2698 0.5078 0.046 Uiso calc PR 0.45 C 2
C C16 0.7162(3) 0.2287(3) 0.58328(11) 0.0448(7) Uani d D 1 . .
H H16A 0.7682 0.1611 0.6092 0.054 Uiso calc PR 0.55 C 1
H H16B 0.6260 0.2467 0.5921 0.054 Uiso calc PR 0.55 C 1
H H17E 0.6263 0.2483 0.5912 0.067 Uiso calc PR 0.45 C 2
H H17F 0.7322 0.2943 0.5909 0.067 Uiso calc PR 0.45 C 2
H H17G 0.7669 0.1605 0.6084 0.067 Uiso calc PR 0.45 C 2
C C18 0.7367(2) 0.0951(2) 0.50628(11) 0.0284(6) Uani d . 1 . .
H H18A 0.7907 0.0290 0.5324 0.034 Uiso calc R 1 C .
H H18B 0.7702 0.0764 0.4662 0.034 Uiso calc R 1 . .
C C19 0.6018(2) 0.1015(2) 0.51223(10) 0.0258(5) Uani d . 1 C .
C C17 0.8945(3) 0.1713(3) 0.50675(12) 0.0409(7) Uani d D 1 . .
H H17A 0.9454 0.1038 0.5322 0.061 Uiso calc PR 0.55 C 1
H H17B 0.9099 0.2375 0.5140 0.061 Uiso calc PR 0.55 C 1
H H17C 0.9182 0.1534 0.4662 0.061 Uiso calc PR 0.55 C 1
H H16C 0.9218 0.1480 0.4667 0.049 Uiso calc PR 0.45 C 2
H H16D 0.9473 0.1074 0.5342 0.049 Uiso calc PR 0.45 C 2
C C22 0.8573(2) 0.7185(2) -0.02182(10) 0.0210(5) Uani d . 1 . .
H H22A 0.9064 0.7627 -0.0354 0.025 Uiso calc R 1 . .
H H22B 0.9168 0.6416 -0.0050 0.025 Uiso calc R 1 . .
C C23 0.7967(2) 0.7013(2) -0.07427(10) 0.0223(5) Uani d . 1 . .
H H23A 0.8643 0.6529 -0.1015 0.027 Uiso calc R 1 . .
H H23B 0.7477 0.7777 -0.0950 0.027 Uiso calc R 1 . .
C C24 0.7077(2) 0.6424(2) -0.05514(10) 0.0256(5) Uani d . 1 . .
H H24A 0.7576 0.5630 -0.0377 0.031 Uiso calc R 1 . .
H H24B 0.6672 0.6364 -0.0894 0.031 Uiso calc R 1 . .
C C25 0.6041(2) 0.7147(2) -0.01016(10) 0.0244(5) Uani d . 1 . .
H H25A 0.5503 0.7921 -0.0286 0.029 Uiso calc R 1 . .
H H25B 0.5497 0.6753 0.0028 0.029 Uiso calc R 1 . .
C C26 0.6651(2) 0.7290(2) 0.04264(10) 0.0207(5) Uani d . 1 . .
H H26A 0.7110 0.6520 0.0633 0.025 Uiso calc R 1 . .
H H26B 0.5975 0.7783 0.0696 0.025 Uiso calc R 1 . .
C C28 0.8238(2) 0.78261(19) 0.08053(10) 0.0204(5) Uani d . 1 . .
H H28A 0.7587 0.8327 0.1081 0.024 Uiso calc R 1 . .
H H28B 0.8826 0.8181 0.0692 0.024 Uiso calc R 1 . .
C C29 0.8993(2) 0.6621(2) 0.11290(11) 0.0226(5) Uani d . 1 . .
C C27 0.6854(2) 0.91150(18) 0.00459(10) 0.0212(5) Uani d . 1 . .
H H27A 0.6222 0.9529 0.0346 0.032 Uiso calc R 1 . .
H H27B 0.6430 0.9170 -0.0308 0.032 Uiso calc R 1 . .
H H27C 0.7447 0.9462 -0.0037 0.032 Uiso calc R 1 . .
C C32 0.2703(2) -0.24935(19) 0.11603(9) 0.0194(5) Uani d . 1 . .
H H32A 0.2257 -0.1988 0.0822 0.023 Uiso calc R 1 . .
H H32B 0.3602 -0.2639 0.1109 0.023 Uiso calc R 1 . .
C C33 0.2614(2) -0.3662(2) 0.11787(10) 0.0272(6) Uani d . 1 . .
H H33A 0.1714 -0.3512 0.1187 0.033 Uiso calc R 1 . .
H H33B 0.3039 -0.4058 0.0824 0.033 Uiso calc R 1 . .
C C34 0.3238(3) -0.4460(2) 0.17194(11) 0.0335(6) Uani d . 1 . .
H H34A 0.4157 -0.4679 0.1691 0.040 Uiso calc R 1 . .
H H34B 0.3123 -0.5179 0.1733 0.040 Uiso calc R 1 . .
C C35 0.2644(3) -0.3836(2) 0.22855(11) 0.0320(6) Uani d . 1 . .
H H35A 0.1747 -0.3699 0.2337 0.038 Uiso calc R 1 . .
H H35B 0.3095 -0.4341 0.2622 0.038 Uiso calc R 1 . .
C C36 0.2722(2) -0.26606(19) 0.22644(10) 0.0231(5) Uani d . 1 . .
H H36A 0.2283 -0.2262 0.2617 0.028 Uiso calc R 1 . .
H H36B 0.3620 -0.2808 0.2264 0.028 Uiso calc R 1 . .
C C38 0.2296(2) -0.07434(18) 0.16946(10) 0.0173(5) Uani d . 1 . .
H H38A 0.1932 -0.0371 0.2062 0.021 Uiso calc R 1 . .
H H38B 0.1789 -0.0209 0.1378 0.021 Uiso calc R 1 . .
C C39 0.3667(2) -0.08523(19) 0.15991(9) 0.0181(5) Uani d . 1 . .
C C37 0.0676(2) -0.1469(2) 0.17629(10) 0.0224(5) Uani d . 1 . .
H H37A 0.0314 -0.1074 0.2119 0.034 Uiso calc R 1 . .
H H37B 0.0505 -0.2149 0.1769 0.034 Uiso calc R 1 . .
H H37C 0.0292 -0.0936 0.1427 0.034 Uiso calc R 1 . .
C C42 0.8625(2) 0.19090(19) 0.15268(10) 0.0190(5) Uani d . 1 . .
H H42A 0.8992 0.1544 0.1905 0.023 Uiso calc R 1 . .
H H42B 0.9051 0.1336 0.1234 0.023 Uiso calc R 1 . .
C C43 0.8885(2) 0.2979(2) 0.13592(10) 0.0239(5) Uani d . 1 . .
H H43A 0.9809 0.2733 0.1323 0.029 Uiso calc R 1 . .
H H43B 0.8528 0.3524 0.1669 0.029 Uiso calc R 1 . .
C C44 0.8287(2) 0.3605(2) 0.07759(10) 0.0247(5) Uani d . 1 . .
H H44A 0.8431 0.4307 0.0684 0.030 Uiso calc R 1 . .
H H44B 0.8692 0.3084 0.0459 0.030 Uiso calc R 1 . .
C C45 0.6844(2) 0.3952(2) 0.08214(10) 0.0230(5) Uani d . 1 . .
H H45A 0.6430 0.4530 0.1113 0.028 Uiso calc R 1 . .
H H45B 0.6476 0.4314 0.0443 0.028 Uiso calc R 1 . .
C C46 0.6588(2) 0.28786(19) 0.09965(9) 0.0201(5) Uani d . 1 . .
H H46A 0.5663 0.3131 0.1037 0.024 Uiso calc R 1 . .
H H46B 0.6930 0.2341 0.0683 0.024 Uiso calc R 1 . .
C C48 0.7088(2) 0.10651(18) 0.16445(10) 0.0177(5) Uani d . 1 . .
H H48A 0.7435 0.0666 0.2021 0.021 Uiso calc R 1 . .
H H48B 0.7632 0.0574 0.1337 0.021 Uiso calc R 1 . .
C C49 0.5741(2) 0.11426(19) 0.16236(9) 0.0190(5) Uani d . 1 . .
C C47 0.6562(2) 0.2930(2) 0.20984(10) 0.0230(5) Uani d . 1 . .
H H47A 0.5655 0.3133 0.2125 0.035 Uiso calc R 1 . .
H H47B 0.6683 0.3639 0.2056 0.035 Uiso calc R 1 . .
H H47C 0.6950 0.2467 0.2451 0.035 Uiso calc R 1 . .
C C52 1.2661(3) 0.3413(3) 0.29748(14) 0.0438(8) Uani d . 1 . .
H H52A 1.3536 0.2889 0.2848 0.053 Uiso calc R 1 . .
H H52B 1.2346 0.4085 0.2684 0.053 Uiso calc R 1 . .
C C53 1.2688(4) 0.3835(3) 0.35458(16) 0.0744(13) Uani d . 1 . .
H H53A 1.1831 0.4421 0.3656 0.089 Uiso calc R 1 . .
H H53B 1.3265 0.4213 0.3509 0.089 Uiso calc R 1 . .
C C54 1.3142(5) 0.2816(4) 0.40344(19) 0.1056(19) Uani d . 1 . .
H H54A 1.3103 0.3121 0.4413 0.127 Uiso calc R 1 . .
H H54B 1.4026 0.2254 0.3946 0.127 Uiso calc R 1 . .
C C55 1.2231(4) 0.2203(3) 0.40575(16) 0.0715(12) Uani d . 1 . .
H H55A 1.2510 0.1539 0.4353 0.086 Uiso calc R 1 . .
H H55B 1.1360 0.2758 0.4171 0.086 Uiso calc R 1 . .
C C56 1.2238(3) 0.1785(2) 0.34794(15) 0.0486(8) Uani d . 1 . .
H H56A 1.1662 0.1406 0.3507 0.058 Uiso calc R 1 . .
H H56B 1.3101 0.1194 0.3381 0.058 Uiso calc R 1 . .
C C58 1.0404(2) 0.35296(19) 0.30845(10) 0.0215(5) Uani d . 1 . .
H H58A 1.0275 0.3884 0.3457 0.026 Uiso calc R 1 . .
H H58B 0.9968 0.3019 0.3129 0.026 Uiso calc R 1 . .
C C59 0.9739(2) 0.4515(2) 0.26140(11) 0.0256(5) Uani d . 1 . .
C C57 1.2046(3) 0.2208(3) 0.24173(14) 0.0538(9) Uani d . 1 . .
H H57A 1.1524 0.1790 0.2421 0.081 Uiso calc R 1 . .
H H57B 1.2940 0.1665 0.2367 0.081 Uiso calc R 1 . .
H H57C 1.1816 0.2811 0.2096 0.081 Uiso calc R 1 . .
C C62 0.6704(2) 0.91596(19) 0.35671(10) 0.0248(5) Uani d . 1 D .
H H62A 0.6126 0.9314 0.3917 0.030 Uiso calc R 1 . .
H H62B 0.7214 0.9595 0.3579 0.030 Uiso calc R 1 . .
C C63 0.5920(2) 0.9599(2) 0.30283(10) 0.0280(5) Uani d . 1 . .
H H63A 0.6493 0.9495 0.2678 0.034 Uiso calc R 1 D .
H H63B 0.5359 1.0438 0.3044 0.034 Uiso calc R 1 . .
C C64 0.5109(3) 0.8937(2) 0.29868(12) 0.0352(6) Uani d . 1 D .
H H64A 0.4628 0.9216 0.2630 0.042 Uiso calc R 1 . .
H H64B 0.4499 0.9072 0.3324 0.042 Uiso calc R 1 . .
C C65 0.6014(3) 0.7619(2) 0.29754(12) 0.0339(6) Uani d . 1 . .
H H65A 0.5507 0.7181 0.2963 0.041 Uiso calc R 1 D .
H H65B 0.6572 0.7488 0.2619 0.041 Uiso calc R 1 . .
C C66 0.6831(2) 0.7159(2) 0.35083(11) 0.0304(6) Uani d . 1 D .
H H66A 0.7421 0.6333 0.3472 0.036 Uiso calc R 1 . .
H H66B 0.6276 0.7205 0.3860 0.036 Uiso calc R 1 . .
C C67 0.8657(2) 0.7614(2) 0.31078(12) 0.0357(6) Uani d . 1 D .
H H67A 0.9215 0.6781 0.3118 0.054 Uiso calc R 1 . .
H H67B 0.9146 0.8034 0.3176 0.054 Uiso calc R 1 . .
H H67C 0.8288 0.7880 0.2728 0.054 Uiso calc R 1 . .
C C68A 0.7989(9) 0.7459(9) 0.4243(4) 0.0218(17) Uani d PDU 0.50 D 1
H H68A 0.8475 0.7868 0.4344 0.026 Uiso calc PR 0.50 D 1
H H68B 0.7208 0.7712 0.4497 0.026 Uiso calc PR 0.50 D 1
C C69A 0.8773(5) 0.6158(5) 0.4370(2) 0.0247(11) Uani d PDU 0.50 D 1
O O61A 0.8822(3) 0.5935(3) 0.49527(15) 0.0304(8) Uani d PDU 0.50 D 1
O O62A 0.9268(8) 0.5406(7) 0.4036(3) 0.0356(16) Uani d PDU 0.50 D 1
C C68B 0.8321(9) 0.7592(9) 0.4123(4) 0.0223(17) Uani d PDU 0.50 D 2
H H68C 0.7702 0.7805 0.4458 0.027 Uiso calc PR 0.50 D 2
H H68D 0.8750 0.8107 0.4098 0.027 Uiso calc PR 0.50 D 2
C C69B 0.9348(5) 0.6301(5) 0.4254(2) 0.0257(11) Uani d PDU 0.50 D 2
O O61B 0.9799(3) 0.6153(3) 0.47682(15) 0.0291(8) Uani d PDU 0.50 D 2
H H61 1.037(6) 0.531(5) 0.490(2) 0.047(17) Uiso d P 0.50 E 2
O O62B 0.9614(8) 0.5560(7) 0.3891(3) 0.0316(14) Uani d PDU 0.50 D 2
O O1 0.6562(2) 0.5819(2) 0.17938(11) 0.0526(6) Uani d . 1 . .
H H1A 0.609(4) 0.650(4) 0.1788(18) 0.093(15) Uiso d . 1 . .
H H1B 0.720(4) 0.564(4) 0.2047(19) 0.102(15) Uiso d . 1 . .
O O2 0.7188(2) 0.3953(2) 0.33504(11) 0.0589(6) Uani d D 1 . .
H H2A 0.765(3) 0.418(3) 0.3122(13) 0.071 Uiso d D 1 F .
H H2B 0.6386(14) 0.429(6) 0.332(3) 0.071 Uiso d PD 0.50 F 1
H H2C 0.759(6) 0.3226(11) 0.337(3) 0.071 Uiso d PD 0.50 F 2
O O3A 0.4995(4) 0.5095(5) 0.3076(3) 0.0780(15) Uani d P 0.59 G 1
O O3B 0.4833(5) 0.5201(6) 0.3510(3) 0.0626(17) Uani d P 0.41 H 2
H H21 0.968(3) 0.600(3) 0.1870(16) 0.084(12) Uiso d . 1 . .
H H11 0.5000 0.0000 0.5000 0.15(3) Uiso d S 1 . .
H H41 0.478(4) 0.013(3) 0.1483(15) 0.083(11) Uiso d . 1 . .

loop_
_atom_site_aniso_label
_atom_site_aniso_U_11
_atom_site_aniso_U_22
_atom_site_aniso_U_33
_atom_site_aniso_U_12
_atom_site_aniso_U_13
_atom_site_aniso_U_23
Si1 0.0199(4) 0.0176(4) 0.0146(4) -0.0094(4) -0.0012(3) -0.0025(3)
Si2 0.0279(4) 0.0354(4) 0.0167(3) -0.0185(3) -0.0010(3) -0.0046(3)
F11 0.0280(7) 0.0422(9) 0.0283(8) -0.0211(7) 0.0069(6) -0.0165(6)
F12 0.0394(8) 0.0206(7) 0.0309(8) -0.0153(6) -0.0132(6) 0.0028(6)
F13 0.0262(7) 0.0249(7) 0.0187(7) -0.0137(6) -0.0052(5) -0.0037(5)
F21 0.0364(8) 0.0434(9) 0.0270(8) -0.0245(7) -0.0147(6) 0.0063(7)
F22A 0.035(2) 0.048(3) 0.040(2) 0.0003(17) -0.0088(17) -0.0176(19)
F23A 0.053(4) 0.084(5) 0.020(2) -0.052(4) -0.003(2) -0.001(3)
F24A 0.079(4) 0.027(2) 0.064(3) 0.001(2) -0.026(3) -0.011(2)
F25A 0.072(3) 0.103(4) 0.0223(19) -0.070(3) -0.008(2) 0.009(2)
F22B 0.0251(18) 0.071(3) 0.034(2) -0.0047(19) -0.0035(15) -0.026(2)
F23B 0.071(5) 0.047(3) 0.042(4) -0.042(3) -0.037(3) 0.025(3)
F24B 0.040(2) 0.051(3) 0.0282(19) -0.0179(18) 0.0042(15) -0.0124(18)
F25B 0.059(3) 0.054(2) 0.0231(18) -0.044(2) -0.0079(18) 0.0027(17)
F26 0.0868(13) 0.1056(15) 0.0200(8) -0.0825(13) -0.0098(8) 0.0037(9)
O11 0.0318(10) 0.0298(10) 0.0362(10) -0.0109(8) -0.0003(8) -0.0082(8)
O12 0.0330(10) 0.0373(11) 0.0321(10) -0.0079(9) 0.0021(8) -0.0092(8)
O21 0.0410(10) 0.0261(10) 0.0233(9) -0.0173(8) -0.0155(8) 0.0064(7)
O22 0.0339(10) 0.0193(9) 0.0318(10) -0.0068(7) -0.0114(8) 0.0012(7)
O31 0.0204(8) 0.0186(8) 0.0344(10) -0.0107(7) -0.0063(7) 0.0026(7)
O32 0.0177(8) 0.0197(8) 0.0331(9) -0.0049(7) -0.0029(7) -0.0026(7)
O41 0.0227(9) 0.0247(9) 0.0317(9) -0.0133(7) -0.0003(7) -0.0058(7)
O42 0.0173(8) 0.0244(9) 0.0377(10) -0.0091(7) 0.0015(7) -0.0047(7)
O51 0.0379(10) 0.0379(11) 0.0337(10) -0.0203(9) -0.0141(8) 0.0175(8)
O52 0.0275(10) 0.0265(9) 0.0354(10) -0.0080(8) -0.0087(8) 0.0005(8)
N11 0.0477(14) 0.0284(12) 0.0212(11) -0.0161(10) -0.0084(10) 0.0024(9)
N21 0.0157(9) 0.0157(9) 0.0178(10) -0.0058(7) -0.0015(7) -0.0013(7)
N31 0.0192(9) 0.0144(9) 0.0164(9) -0.0080(8) 0.0011(7) -0.0024(7)
N41 0.0145(9) 0.0188(9) 0.0184(10) -0.0075(8) 0.0002(7) -0.0032(8)
N51 0.0218(10) 0.0210(10) 0.0366(12) -0.0101(9) -0.0033(9) 0.0072(9)
N61 0.0301(11) 0.0212(10) 0.0212(11) -0.0047(9) -0.0068(9) -0.0028(8)
C12 0.068(2) 0.0382(17) 0.0414(18) -0.0238(16) -0.0256(16) 0.0129(14)
C13 0.077(2) 0.0381(18) 0.055(2) -0.0309(17) -0.0211(18) 0.0055(15)
C14A 0.068(4) 0.049(4) 0.054(4) -0.032(3) 0.000(3) -0.025(3)
C15A 0.053(3) 0.046(3) 0.037(3) -0.022(3) 0.001(3) -0.021(3)
C14B 0.046(4) 0.052(4) 0.049(4) -0.031(3) 0.000(3) -0.003(3)
C15B 0.032(3) 0.048(4) 0.042(4) -0.027(3) -0.005(3) 0.009(3)
C16 0.0582(19) 0.0499(18) 0.0248(15) -0.0197(15) -0.0025(13) -0.0139(13)
C18 0.0332(14) 0.0264(13) 0.0236(13) -0.0107(11) 0.0003(11) -0.0051(10)
C19 0.0298(13) 0.0286(13) 0.0136(12) -0.0081(11) -0.0022(10) 0.0008(10)
C17 0.0486(17) 0.0531(18) 0.0297(15) -0.0304(15) -0.0074(13) 0.0036(13)
C22 0.0166(11) 0.0217(12) 0.0223(12) -0.0065(9) 0.0014(9) -0.0026(10)
C23 0.0246(12) 0.0200(12) 0.0181(12) -0.0057(10) -0.0001(9) -0.0035(9)
C24 0.0307(13) 0.0204(12) 0.0277(13) -0.0112(10) -0.0079(11) -0.0040(10)
C25 0.0215(12) 0.0289(13) 0.0278(13) -0.0153(10) -0.0070(10) 0.0016(10)
C26 0.0180(11) 0.0232(12) 0.0228(12) -0.0115(10) 0.0001(9) 0.0011(9)
C28 0.0247(12) 0.0194(11) 0.0182(12) -0.0102(10) -0.0049(9) -0.0006(9)
C29 0.0211(12) 0.0228(12) 0.0273(13) -0.0121(10) -0.0054(10) -0.0006(10)
C27 0.0219(12) 0.0161(11) 0.0235(12) -0.0057(9) -0.0042(10) -0.0015(9)
C32 0.0224(11) 0.0216(11) 0.0155(11) -0.0102(10) 0.0009(9) -0.0049(9)
C33 0.0335(14) 0.0225(12) 0.0286(14) -0.0142(11) 0.0054(11) -0.0111(10)
C34 0.0488(16) 0.0209(13) 0.0326(15) -0.0176(12) 0.0033(13) -0.0031(11)
C35 0.0485(16) 0.0223(13) 0.0269(14) -0.0182(12) 0.0021(12) 0.0007(11)
C36 0.0315(13) 0.0209(12) 0.0167(12) -0.0115(10) -0.0008(10) 0.0003(9)
C38 0.0203(11) 0.0122(10) 0.0206(12) -0.0078(9) -0.0025(9) -0.0020(9)
C39 0.0214(11) 0.0196(11) 0.0165(11) -0.0114(10) -0.0038(9) -0.0007(9)
C37 0.0196(11) 0.0248(12) 0.0261(13) -0.0125(10) 0.0023(10) -0.0050(10)
C42 0.0159(11) 0.0215(12) 0.0197(12) -0.0079(9) -0.0022(9) -0.0026(9)
C43 0.0205(12) 0.0268(13) 0.0298(13) -0.0142(10) 0.0012(10) -0.0087(10)
C44 0.0264(12) 0.0227(12) 0.0287(13) -0.0147(10) 0.0032(10) -0.0025(10)
C45 0.0255(12) 0.0212(12) 0.0217(12) -0.0100(10) -0.0010(10) -0.0001(10)
C46 0.0188(11) 0.0224(12) 0.0181(12) -0.0079(9) -0.0031(9) 0.0006(9)
C48 0.0170(11) 0.0161(11) 0.0206(12) -0.0078(9) -0.0012(9) -0.0011(9)
C49 0.0215(12) 0.0223(12) 0.0149(11) -0.0118(10) 0.0010(9) 0.0000(9)
C47 0.0245(12) 0.0257(12) 0.0197(12) -0.0107(10) 0.0025(10) -0.0088(10)
C52 0.0333(15) 0.0449(17) 0.060(2) -0.0271(14) -0.0171(14) 0.0239(15)
C53 0.114(3) 0.087(3) 0.066(2) -0.084(3) -0.060(2) 0.043(2)
C54 0.167(5) 0.126(4) 0.086(3) -0.123(4) -0.096(3) 0.081(3)
C55 0.108(3) 0.075(3) 0.060(2) -0.068(2) -0.048(2) 0.045(2)
C56 0.0297(15) 0.0328(16) 0.079(2) -0.0144(13) -0.0150(15) 0.0280(16)
C58 0.0235(12) 0.0196(12) 0.0202(12) -0.0085(10) -0.0018(9) 0.0000(9)
C59 0.0303(14) 0.0196(12) 0.0261(13) -0.0090(11) -0.0080(11) -0.0015(10)
C57 0.059(2) 0.0385(17) 0.064(2) -0.0240(15) 0.0361(17) -0.0251(15)
C62 0.0265(12) 0.0177(12) 0.0263(13) -0.0056(10) -0.0040(10) -0.0010(10)
C63 0.0320(13) 0.0253(13) 0.0228(13) -0.0087(11) -0.0061(11) 0.0018(10)
C64 0.0332(14) 0.0326(15) 0.0384(16) -0.0107(12) -0.0153(12) -0.0021(12)
C65 0.0359(15) 0.0309(14) 0.0375(15) -0.0148(12) -0.0056(12) -0.0084(12)
C66 0.0407(15) 0.0191(12) 0.0283(14) -0.0110(11) 0.0023(12) -0.0018(10)
C67 0.0282(14) 0.0367(15) 0.0395(16) -0.0101(12) 0.0017(12) -0.0126(12)
C68A 0.038(5) 0.015(3) 0.007(4) -0.007(3) -0.005(3) 0.002(3)
C69A 0.023(3) 0.020(3) 0.029(3) -0.006(2) -0.007(2) -0.003(2)
O61A 0.036(2) 0.0227(18) 0.0271(19) -0.0071(16) -0.0052(16) 0.0008(14)
O62A 0.050(4) 0.021(3) 0.020(3) -0.001(2) -0.005(3) -0.001(2)
C68B 0.034(4) 0.018(3) 0.007(4) -0.005(3) 0.002(3) 0.003(3)
C69B 0.025(3) 0.025(3) 0.031(3) -0.015(2) -0.004(2) 0.001(2)
O61B 0.037(2) 0.0173(17) 0.0284(19) -0.0052(15) -0.0147(16) 0.0001(15)
O62B 0.046(4) 0.016(2) 0.023(4) -0.003(2) -0.001(2) -0.004(2)
O1 0.0583(15) 0.0249(12) 0.0657(16) -0.0024(10) -0.0357(12) -0.0103(11)
O2 0.0569(15) 0.0551(15) 0.0597(15) -0.0216(13) 0.0165(13) -0.0124(13)
O3A 0.029(2) 0.088(3) 0.110(4) -0.016(2) 0.001(3) -0.026(3)
O3B 0.024(3) 0.078(4) 0.078(5) -0.011(3) -0.003(3) -0.021(4)

loop_
_atom_type_symbol
_atom_type_description
_atom_type_scat_dispersion_real
_atom_type_scat_dispersion_imag
_atom_type_scat_source
C C 0.0033 0.0016 'International Tables Vol C Tables 4.2.6.8 and 6.1.1.4'
H H 0.0000 0.0000 'International Tables Vol C Tables 4.2.6.8 and 6.1.1.4'
N N 0.0061 0.0033 'International Tables Vol C Tables 4.2.6.8 and 6.1.1.4'
O O 0.0106 0.0060 'International Tables Vol C Tables 4.2.6.8 and 6.1.1.4'
F F 0.0171 0.0103 'International Tables Vol C Tables 4.2.6.8 and 6.1.1.4'
Si Si 0.0817 0.0704 'International Tables Vol C Tables 4.2.6.8 and 6.1.1.4'

loop_
_geom_angle_atom_site_label_1
_geom_angle_atom_site_label_2
_geom_angle_atom_site_label_3
_geom_angle_site_symmetry_1
_geom_angle_site_symmetry_3
_geom_angle
F12 Si1 F12 . 2_575 179.9990(10)
F12 Si1 F11 . 2_575 90.46(8)
F12 Si1 F11 2_575 2_575 89.54(8)
F12 Si1 F11 . . 89.54(8)
F12 Si1 F11 2_575 . 90.46(8)
F11 Si1 F11 2_575 . 180.0
F12 Si1 F13 . . 90.56(7)
F12 Si1 F13 2_575 . 89.44(7)
F11 Si1 F13 2_575 . 89.45(6)
F11 Si1 F13 . . 90.55(6)
F12 Si1 F13 . 2_575 89.44(7)
F12 Si1 F13 2_575 2_575 90.56(7)
F11 Si1 F13 2_575 2_575 90.55(6)
F11 Si1 F13 . 2_575 89.45(6)
F13 Si1 F13 . 2_575 180.0
F22B Si2 F24A . . 149.3(3)
F22B Si2 F23B . . 96.4(3)
F24A Si2 F23B . . 111.3(3)
F22B Si2 F25A . . 58.7(2)
F24A Si2 F25A . . 93.3(3)
F23B Si2 F25A . . 155.1(3)
F22B Si2 F23A . . 115.6(3)
F24A Si2 F23A . . 91.9(3)
F25A Si2 F23A . . 174.2(3)
F22B Si2 F21 . . 95.56(14)
F24A Si2 F21 . . 96.74(19)
F23B Si2 F21 . . 91.2(3)
F25A Si2 F21 . . 89.70(14)
F23A Si2 F21 . . 92.4(3)
F22B Si2 F26 . . 85.08(15)
F24A Si2 F26 . . 82.75(19)
F23B Si2 F26 . . 88.6(3)
F25A Si2 F26 . . 90.75(14)
F23A Si2 F26 . . 87.2(3)
F21 Si2 F26 . . 179.34(9)
F22B Si2 F25B . . 90.1(2)
F24A Si2 F25B . . 62.7(2)
F23B Si2 F25B . . 173.4(3)
F23A Si2 F25B . . 154.2(3)
F21 Si2 F25B . . 86.85(13)
F26 Si2 F25B . . 93.29(14)
F24A Si2 F22A . . 177.2(2)
F23B Si2 F22A . . 66.9(3)
F25A Si2 F22A . . 88.3(2)
F23A Si2 F22A . . 86.4(3)
F21 Si2 F22A . . 85.52(14)
F26 Si2 F22A . . 94.97(15)
F25B Si2 F22A . . 119.2(2)
F22B Si2 F24B . . 175.3(2)
F23B Si2 F24B . . 88.3(3)
F25A Si2 F24B . . 116.6(2)
F23A Si2 F24B . . 69.1(3)
F21 Si2 F24B . . 83.61(16)
F26 Si2 F24B . . 95.76(16)
F25B Si2 F24B . . 85.2(2)
F22A Si2 F24B . . 152.7(2)
C29 O21 H21 . . 109(2)
C39 O31 H41 . . 113.1(15)
C49 O41 H41 . . 114.3(16)
C18 N11 C17 . . 106.23(19)
C18 N11 C16 . . 111.04(19)
C17 N11 C16 . . 109.3(2)
C18 N11 C12 . . 110.72(19)
C17 N11 C12 . . 109.0(2)
C16 N11 C12 . . 110.4(2)
C27 N21 C28 . . 106.09(16)
C27 N21 C26 . . 110.32(16)
C28 N21 C26 . . 109.18(16)
C27 N21 C22 . . 109.15(16)
C28 N21 C22 . . 110.40(16)
C26 N21 C22 . . 111.57(16)
C38 N31 C37 . . 105.94(16)
C38 N31 C36 . . 110.52(17)
C37 N31 C36 . . 109.71(16)
C38 N31 C32 . . 109.91(15)
C37 N31 C32 . . 109.99(17)
C36 N31 C32 . . 110.66(16)
C48 N41 C47 . . 110.62(16)
C48 N41 C46 . . 108.75(16)
C47 N41 C46 . . 112.61(17)
C48 N41 C42 . . 106.21(16)
C47 N41 C42 . . 109.27(17)
C46 N41 C42 . . 109.17(16)
C57 N51 C58 . . 108.8(2)
C57 N51 C52 . . 108.9(2)
C58 N51 C52 . . 114.42(19)
C57 N51 C56 . . 108.0(2)
C58 N51 C56 . . 107.82(18)
C52 N51 C56 . . 108.8(2)
C68B N61 C67 . . 101.4(3)
C68B N61 C66 . . 118.8(3)
C67 N61 C66 . . 111.67(18)
C68B N61 C62 . . 104.7(4)
C67 N61 C62 . . 110.03(19)
C66 N61 C62 . . 109.74(18)
C67 N61 C68A . . 118.1(3)
C66 N61 C68A . . 101.2(3)
C62 N61 C68A . . 105.5(4)
C13 C12 N11 . . 112.6(2)
C13 C12 H12A . . 109.1
N11 C12 H12A . . 109.1
C13 C12 H12B . . 109.1
N11 C12 H12B . . 109.1
H12A C12 H12B . . 107.8
C14B C13 C14A . . 100.9(4)
C14B C13 C12 . . 111.5(4)
C14A C13 C12 . . 111.7(3)
C14A C13 H13A . . 109.3
C12 C13 H13A . . 109.3
C14B C13 H13B . . 114.0
C14A C13 H13B . . 109.3
C12 C13 H13B . . 109.3
H13A C13 H13B . . 107.9
C14B C13 H13C . . 109.2
C14A C13 H13C . . 114.0
C12 C13 H13C . . 109.3
H13A C13 H13C . . 102.8
C14B C13 H13D . . 109.4
C12 C13 H13D . . 109.4
H13A C13 H13D . . 117.7
H13B C13 H13D . . 102.9
H13C C13 H13D . . 108.0
C13 C14A C15A . . 112.3(4)
C15A C14A H13D . . 121.1
C13 C14A H14A . . 109.1
C15A C14A H14A . . 109.1
H13D C14A H14A . . 93.5
C13 C14A H14B . . 109.1
C15A C14A H14B . . 109.1
H13D C14A H14B . . 114.3
H14A C14A H14B . . 107.9
C14A C15A C16 . . 112.6(4)
C14A C15A H15A . . 109.1
C16 C15A H15A . . 109.1
C14A C15A H15B . . 109.1
C16 C15A H15B . . 109.1
H15A C15A H15B . . 107.8
C13 C14B C15B . . 107.3(4)
C13 C14B H14C . . 110.2
C15B C14B H14C . . 110.2
C13 C14B H14D . . 110.2
C15B C14B H14D . . 110.2
H14C C14B H14D . . 108.5
C14B C15B C17 . . 119.4(4)
C14B C15B H15C . . 107.5
C17 C15B H15C . . 107.5
C14B C15B H15D . . 107.5
C17 C15B H15D . . 107.5
H15C C15B H15D . . 107.0
N11 C16 C15A . . 107.0(3)
N11 C16 H16A . . 110.3
C15A C16 H16A . . 110.3
N11 C16 H16B . . 110.3
C15A C16 H16B . . 110.3
H16A C16 H16B . . 108.6
N11 C16 H17E . . 109.5
C15A C16 H17E . . 109.5
H16A C16 H17E . . 110.2
N11 C16 H17F . . 109.5
H16A C16 H17F . . 107.9
H16B C16 H17F . . 110.2
H17E C16 H17F . . 109.5
N11 C16 H17G . . 109.5
C15A C16 H17G . . 111.9
H16B C16 H17G . . 107.9
H17E C16 H17G . . 109.5
H17F C16 H17G . . 109.5
N11 C18 C19 . . 118.2(2)
N11 C18 H18A . . 107.8
C19 C18 H18A . . 107.8
N11 C18 H18B . . 107.8
C19 C18 H18B . . 107.8
H18A C18 H18B . . 107.1
O12 C19 O11 . . 125.5(2)
O12 C19 C18 . . 124.3(2)
O11 C19 C18 . . 110.2(2)
N11 C17 C15B . . 104.5(3)
N11 C17 H17A . . 109.5
C15B C17 H17A . . 115.4
N11 C17 H17B . . 109.5
H17A C17 H17B . . 109.5
N11 C17 H17C . . 109.5
C15B C17 H17C . . 108.3
H17A C17 H17C . . 109.5
H17B C17 H17C . . 109.5
N11 C17 H16C . . 110.8
C15B C17 H16C . . 110.8
H17A C17 H16C . . 105.8
H17B C17 H16C . . 111.7
N11 C17 H16D . . 110.8
C15B C17 H16D . . 110.8
H17B C17 H16D . . 105.0
H17C C17 H16D . . 112.5
H16C C17 H16D . . 108.9
C23 C22 N21 . . 112.73(17)
C23 C22 H22A . . 109.0
N21 C22 H22A . . 109.0
C23 C22 H22B . . 109.0
N21 C22 H22B . . 109.0
H22A C22 H22B . . 107.8
C22 C23 C24 . . 111.73(18)
C22 C23 H23A . . 109.3
C24 C23 H23A . . 109.3
C22 C23 H23B . . 109.3
C24 C23 H23B . . 109.3
H23A C23 H23B . . 107.9
C23 C24 C25 . . 109.96(18)
C23 C24 H24A . . 109.7
C25 C24 H24A . . 109.7
C23 C24 H24B . . 109.7
C25 C24 H24B . . 109.7
H24A C24 H24B . . 108.2
C26 C25 C24 . . 110.62(19)
C26 C25 H25A . . 109.5
C24 C25 H25A . . 109.5
C26 C25 H25B . . 109.5
C24 C25 H25B . . 109.5
H25A C25 H25B . . 108.1
C25 C26 N21 . . 113.10(17)
C25 C26 H26A . . 109.0
N21 C26 H26A . . 109.0
C25 C26 H26B . . 109.0
N21 C26 H26B . . 109.0
H26A C26 H26B . . 107.8
N21 C28 C29 . . 116.53(18)
N21 C28 H28A . . 108.2
C29 C28 H28A . . 108.2
N21 C28 H28B . . 108.2
C29 C28 H28B . . 108.2
H28A C28 H28B . . 107.3
O22 C29 O21 . . 125.7(2)
O22 C29 C28 . . 125.1(2)
O21 C29 C28 . . 109.19(19)
N21 C27 H27A . . 109.5
N21 C27 H27B . . 109.5
H27A C27 H27B . . 109.5
N21 C27 H27C . . 109.5
H27A C27 H27C . . 109.5
H27B C27 H27C . . 109.5
C33 C32 N31 . . 112.05(17)
C33 C32 H32A . . 109.2
N31 C32 H32A . . 109.2
C33 C32 H32B . . 109.2
N31 C32 H32B . . 109.2
H32A C32 H32B . . 107.9
C34 C33 C32 . . 111.2(2)
C34 C33 H33A . . 109.4
C32 C33 H33A . . 109.4
C34 C33 H33B . . 109.4
C32 C33 H33B . . 109.4
H33A C33 H33B . . 108.0
C33 C34 C35 . . 110.9(2)
C33 C34 H34A . . 109.5
C35 C34 H34A . . 109.5
C33 C34 H34B . . 109.5
C35 C34 H34B . . 109.5
H34A C34 H34B . . 108.1
C36 C35 C34 . . 111.20(19)
C36 C35 H35A . . 109.4
C34 C35 H35A . . 109.4
C36 C35 H35B . . 109.4
C34 C35 H35B . . 109.4
H35A C35 H35B . . 108.0
N31 C36 C35 . . 112.21(19)
N31 C36 H36A . . 109.2
C35 C36 H36A . . 109.2
N31 C36 H36B . . 109.2
C35 C36 H36B . . 109.2
H36A C36 H36B . . 107.9
N31 C38 C39 . . 117.86(17)
N31 C38 H38A . . 107.8
C39 C38 H38A . . 107.8
N31 C38 H38B . . 107.8
C39 C38 H38B . . 107.8
H38A C38 H38B . . 107.2
O32 C39 O31 . . 125.4(2)
O32 C39 C38 . . 123.93(19)
O31 C39 C38 . . 110.68(18)
N31 C37 H37A . . 109.5
N31 C37 H37B . . 109.5
H37A C37 H37B . . 109.5
N31 C37 H37C . . 109.5
H37A C37 H37C . . 109.5
H37B C37 H37C . . 109.5
C43 C42 N41 . . 112.50(18)
C43 C42 H42A . . 109.1
N41 C42 H42A . . 109.1
C43 C42 H42B . . 109.1
N41 C42 H42B . . 109.1
H42A C42 H42B . . 107.8
C42 C43 C44 . . 110.90(19)
C42 C43 H43A . . 109.5
C44 C43 H43A . . 109.5
C42 C43 H43B . . 109.5
C44 C43 H43B . . 109.5
H43A C43 H43B . . 108.0
C45 C44 C43 . . 109.84(18)
C45 C44 H44A . . 109.7
C43 C44 H44A . . 109.7
C45 C44 H44B . . 109.7
C43 C44 H44B . . 109.7
H44A C44 H44B . . 108.2
C46 C45 C44 . . 110.81(19)
C46 C45 H45A . . 109.5
C44 C45 H45A . . 109.5
C46 C45 H45B . . 109.5
C44 C45 H45B . . 109.5
H45A C45 H45B . . 108.1
N41 C46 C45 . . 113.15(18)
N41 C46 H46A . . 108.9
C45 C46 H46A . . 108.9
N41 C46 H46B . . 108.9
C45 C46 H46B . . 108.9
H46A C46 H46B . . 107.8
N41 C48 C49 . . 116.04(18)
N41 C48 H48A . . 108.3
C49 C48 H48A . . 108.3
N41 C48 H48B . . 108.3
C49 C48 H48B . . 108.3
H48A C48 H48B . . 107.4
O42 C49 O41 . . 124.9(2)
O42 C49 C48 . . 124.3(2)
O41 C49 C48 . . 110.84(19)
N41 C47 H47A . . 109.5
N41 C47 H47B . . 109.5
H47A C47 H47B . . 109.5
N41 C47 H47C . . 109.5
H47A C47 H47C . . 109.5
H47B C47 H47C . . 109.5
C53 C52 N51 . . 113.9(2)
C53 C52 H52A . . 108.8
N51 C52 H52A . . 108.8
C53 C52 H52B . . 108.8
N51 C52 H52B . . 108.8
H52A C52 H52B . . 107.7
C52 C53 C54 . . 111.7(3)
C52 C53 H53A . . 109.3
C54 C53 H53A . . 109.3
C52 C53 H53B . . 109.3
C54 C53 H53B . . 109.3
H53A C53 H53B . . 107.9
C53 C54 C55 . . 107.4(3)
C53 C54 H54A . . 110.2
C55 C54 H54A . . 110.2
C53 C54 H54B . . 110.2
C55 C54 H54B . . 110.2
H54A C54 H54B . . 108.5
C56 C55 C54 . . 110.7(3)
C56 C55 H55A . . 109.5
C54 C55 H55A . . 109.5
C56 C55 H55B . . 109.5
C54 C55 H55B . . 109.5
H55A C55 H55B . . 108.1
C55 C56 N51 . . 113.4(2)
C55 C56 H56A . . 108.9
N51 C56 H56A . . 108.9
C55 C56 H56B . . 108.9
N51 C56 H56B . . 108.9
H56A C56 H56B . . 107.7
N51 C58 C59 . . 117.63(18)
N51 C58 H58A . . 107.9
C59 C58 H58A . . 107.9
N51 C58 H58B . . 107.9
C59 C58 H58B . . 107.9
H58A C58 H58B . . 107.2
O52 C59 O51 . . 125.4(2)
O52 C59 C58 . . 115.5(2)
O51 C59 C58 . . 119.0(2)
N51 C57 H57A . . 109.5
N51 C57 H57B . . 109.5
H57A C57 H57B . . 109.5
N51 C57 H57C . . 109.5
H57A C57 H57C . . 109.5
H57B C57 H57C . . 109.5
C63 C62 N61 . . 112.61(19)
C63 C62 H62A . . 109.1
N61 C62 H62A . . 109.1
C63 C62 H62B . . 109.1
N61 C62 H62B . . 109.1
H62A C62 H62B . . 107.8
C62 C63 C64 . . 111.1(2)
C62 C63 H63A . . 109.4
C64 C63 H63A . . 109.4
C62 C63 H63B . . 109.4
C64 C63 H63B . . 109.4
H63A C63 H63B . . 108.0
C63 C64 C65 . . 108.2(2)
C63 C64 H64A . . 110.1
C65 C64 H64A . . 110.1
C63 C64 H64B . . 110.1
C65 C64 H64B . . 110.1
H64A C64 H64B . . 108.4
C66 C65 C64 . . 111.9(2)
C66 C65 H65A . . 109.2
C64 C65 H65A . . 109.2
C66 C65 H65B . . 109.2
C64 C65 H65B . . 109.2
H65A C65 H65B . . 107.9
C65 C66 N61 . . 112.64(19)
C65 C66 H66A . . 109.1
N61 C66 H66A . . 109.1
C65 C66 H66B . . 109.1
N61 C66 H66B . . 109.1
H66A C66 H66B . . 107.8
N61 C67 H67A . . 109.5
N61 C67 H67B . . 109.5
H67A C67 H67B . . 109.5
N61 C67 H67C . . 109.5
H67A C67 H67C . . 109.5
H67B C67 H67C . . 109.5
C69A C68A N61 . . 114.6(7)
C69A C68A H68A . . 108.6
N61 C68A H68A . . 108.6
C69A C68A H68B . . 108.6
N61 C68A H68B . . 108.6
H68A C68A H68B . . 107.6
O62A C69A O61A . . 122.8(6)
O62A C69A C68A . . 129.1(7)
O61A C69A C68A . . 108.0(5)
N61 C68B C69B . . 117.0(7)
N61 C68B H68C . . 108.0
C69B C68B H68C . . 108.0
N61 C68B H68D . . 108.0
C69B C68B H68D . . 108.0
H68C C68B H68D . . 107.3
O62B C69B O61B . . 128.1(6)
O62B C69B C68B . . 120.3(7)
O61B C69B C68B . . 111.5(6)
C69B O61B H61 . . 115(3)
H1A O1 H1B . . 110(4)
H1B O1 H1A . . 110(4)
H1A O1 H1B . . 110(4)
H1A O1 H1B . . 110(4)
H2C O2 H2A . . 104(6)
H2C O2 H2B . . 122(7)
H2A O2 H2B . . 119(6)
H2C O2 H2A . . 104(6)
H2B O2 H2A . . 119(6)
H2C O2 H2B . . 122(7)
H2A O2 H2B . . 119(6)
H2A O2 H2B . . 119(6)
H2A O2 H2C . . 104(6)
H2B O2 H2C . . 122(7)
H2A O2 H2C . . 104(6)
H2B O2 H2C . . 122(7)

loop_
_geom_bond_atom_site_label_1
_geom_bond_atom_site_label_2
_geom_bond_site_symmetry_2
_geom_bond_distance
Si1 F12 . 1.6808(14)
Si1 F12 2_575 1.6808(14)
Si1 F11 2_575 1.6872(14)
Si1 F11 . 1.6873(14)
Si1 F13 . 1.6951(13)
Si1 F13 2_575 1.6952(13)
Si2 F22B . 1.620(3)
Si2 F24A . 1.633(4)
Si2 F23B . 1.634(6)
Si2 F25A . 1.667(3)
Si2 F23A . 1.677(6)
Si2 F21 . 1.6828(15)
Si2 F26 . 1.6830(16)
Si2 F25B . 1.726(3)
Si2 F22A . 1.728(4)
Si2 F24B . 1.740(4)
O11 C19 . 1.291(3)
O11 H11 . 1.2291(17)
O12 C19 . 1.223(3)
O21 C29 . 1.303(3)
O21 H21 . 0.98(4)
O22 C29 . 1.207(3)
O31 C39 . 1.276(2)
O31 H41 . 1.28(4)
O32 C39 . 1.232(3)
O41 C49 . 1.302(3)
O41 H41 . 1.18(4)
O42 C49 . 1.220(3)
O51 C59 . 1.272(3)
O52 C59 . 1.241(3)
N11 C18 . 1.499(3)
N11 C17 . 1.514(3)
N11 C16 . 1.516(3)
N11 C12 . 1.517(3)
N21 C27 . 1.503(3)
N21 C28 . 1.510(3)
N21 C26 . 1.512(3)
N21 C22 . 1.521(3)
N31 C38 . 1.504(3)
N31 C37 . 1.511(3)
N31 C36 . 1.520(3)
N31 C32 . 1.521(3)
N41 C48 . 1.503(3)
N41 C47 . 1.506(3)
N41 C46 . 1.515(3)
N41 C42 . 1.530(3)
N51 C57 . 1.487(3)
N51 C58 . 1.505(3)
N51 C52 . 1.513(3)
N51 C56 . 1.515(3)
N61 C68B . 1.481(11)
N61 C67 . 1.500(3)
N61 C66 . 1.514(3)
N61 C62 . 1.519(3)
N61 C68A . 1.578(10)
C12 C13 . 1.515(3)
C12 H12A . 0.9700
C12 H12B . 0.9700
C13 C14B . 1.463(4)
C13 C14A . 1.486(4)
C13 H13A . 0.9700
C13 H13B . 0.9700
C13 H13C . 0.9701
C13 H13D . 0.9700
C14A C15A . 1.508(4)
C14A H13D . 0.5485
C14A H14A . 0.9700
C14A H14B . 0.9700
C15A C16 . 1.553(4)
C15A H15A . 0.9700
C15A H15B . 0.9700
C14B C15B . 1.504(5)
C14B H14C . 0.9700
C14B H14D . 0.9700
C15B C17 . 1.527(4)
C15B H15C . 0.9700
C15B H15D . 0.9700
C16 H16A . 0.9700
C16 H16B . 0.9700
C16 H17E . 0.9600
C16 H17F . 0.9600
C16 H17G . 0.9600
C18 C19 . 1.518(3)
C18 H18A . 0.9700
C18 H18B . 0.9700
C17 H17A . 0.9600
C17 H17B . 0.9600
C17 H17C . 0.9600
C17 H16C . 0.9700
C17 H16D . 0.9700
C22 C23 . 1.517(3)
C22 H22A . 0.9700
C22 H22B . 0.9700
C23 C24 . 1.525(3)
C23 H23A . 0.9700
C23 H23B . 0.9700
C24 C25 . 1.526(3)
C24 H24A . 0.9700
C24 H24B . 0.9700
C25 C26 . 1.512(3)
C25 H25A . 0.9700
C25 H25B . 0.9700
C26 H26A . 0.9700
C26 H26B . 0.9700
C28 C29 . 1.525(3)
C28 H28A . 0.9700
C28 H28B . 0.9700
C27 H27A . 0.9600
C27 H27B . 0.9600
C27 H27C . 0.9600
C32 C33 . 1.519(3)
C32 H32A . 0.9700
C32 H32B . 0.9700
C33 C34 . 1.518(4)
C33 H33A . 0.9700
C33 H33B . 0.9700
C34 C35 . 1.527(3)
C34 H34A . 0.9700
C34 H34B . 0.9700
C35 C36 . 1.521(3)
C35 H35A . 0.9700
C35 H35B . 0.9700
C36 H36A . 0.9700
C36 H36B . 0.9700
C38 C39 . 1.526(3)
C38 H38A . 0.9700
C38 H38B . 0.9700
C37 H37A . 0.9600
C37 H37B . 0.9600
C37 H37C . 0.9600
C42 C43 . 1.512(3)
C42 H42A . 0.9700
C42 H42B . 0.9700
C43 C44 . 1.525(3)
C43 H43A . 0.9700
C43 H43B . 0.9700
C44 C45 . 1.522(3)
C44 H44A . 0.9700
C44 H44B . 0.9700
C45 C46 . 1.516(3)
C45 H45A . 0.9700
C45 H45B . 0.9700
C46 H46A . 0.9700
C46 H46B . 0.9700
C48 C49 . 1.521(3)
C48 H48A . 0.9700
C48 H48B . 0.9700
C47 H47A . 0.9600
C47 H47B . 0.9600
C47 H47C . 0.9600
C52 C53 . 1.464(5)
C52 H52A . 0.9700
C52 H52B . 0.9700
C53 C54 . 1.540(4)
C53 H53A . 0.9700
C53 H53B . 0.9700
C54 C55 . 1.551(5)
C54 H54A . 0.9700
C54 H54B . 0.9700
C55 C56 . 1.468(5)
C55 H55A . 0.9700
C55 H55B . 0.9700
C56 H56A . 0.9700
C56 H56B . 0.9700
C58 C59 . 1.519(3)
C58 H58A . 0.9700
C58 H58B . 0.9700
C57 H57A . 0.9600
C57 H57B . 0.9600
C57 H57C . 0.9600
C62 C63 . 1.498(3)
C62 H62A . 0.9700
C62 H62B . 0.9700
C63 C64 . 1.519(3)
C63 H63A . 0.9700
C63 H63B . 0.9700
C64 C65 . 1.527(4)
C64 H64A . 0.9700
C64 H64B . 0.9700
C65 C66 . 1.508(4)
C65 H65A . 0.9700
C65 H65B . 0.9700
C66 H66A . 0.9700
C66 H66B . 0.9700
C67 H67A . 0.9600
C67 H67B . 0.9600
C67 H67C . 0.9600
C68A C69A . 1.495(11)
C68A H68A . 0.9700
C68A H68B . 0.9700
C69A O62A . 1.186(9)
C69A O61A . 1.326(6)
C68B C69B . 1.551(12)
C68B H68C . 0.9700
C68B H68D . 0.9700
C69B O62B . 1.232(9)
C69B O61B . 1.287(6)
O61B H61 . 1.01(6)
O1 H1A . 0.79(4)
O1 H1B . 0.91(5)
O1 H1A . 0.79(4)
O1 H1B . 0.91(5)
O2 H2C . 0.824(11)
O2 H2B . 0.837(11)
O2 H2A . 0.831(10)
O2 H2B . 0.837(11)
O2 H2C . 0.824(11)

loop_
_geom_torsion_atom_site_label_1
_geom_torsion_atom_site_label_2
_geom_torsion_atom_site_label_3
_geom_torsion_atom_site_label_4
_geom_torsion
C18 N11 C12 C13 -178.2(2)
C17 N11 C12 C13 -61.7(3)
C16 N11 C12 C13 58.4(3)
N11 C12 C13 C14B 59.2(4)
N11 C12 C13 C14A -52.9(4)
C14B C13 C14A C15A -68.0(5)
C12 C13 C14A C15A 50.5(5)
C13 C14A C15A C16 -54.7(6)
C14A C13 C14B C15B 67.5(5)
C12 C13 C14B C15B -51.2(5)
C13 C14B C15B C17 55.1(7)
C18 N11 C16 C15A 178.0(3)
C17 N11 C16 C15A 61.1(3)
C12 N11 C16 C15A -58.8(3)
C14A C15A C16 N11 57.9(5)
C17 N11 C18 C19 -177.4(2)
C16 N11 C18 C19 63.9(3)
C12 N11 C18 C19 -59.2(3)
N11 C18 C19 O12 -5.5(4)
N11 C18 C19 O11 175.3(2)
C18 N11 C17 C15B 175.4(3)
C16 N11 C17 C15B -64.7(3)
C12 N11 C17 C15B 56.1(3)
C14B C15B C17 N11 -57.4(5)
C27 N21 C22 C23 -71.9(2)
C28 N21 C22 C23 171.84(17)
C26 N21 C22 C23 50.3(2)
N21 C22 C23 C24 -53.4(2)
C22 C23 C24 C25 56.4(2)
C23 C24 C25 C26 -57.3(2)
C24 C25 C26 N21 55.9(2)
C27 N21 C26 C25 69.6(2)
C28 N21 C26 C25 -174.20(18)
C22 N21 C26 C25 -51.9(2)
C27 N21 C28 C29 177.07(18)
C26 N21 C28 C29 58.2(2)
C22 N21 C28 C29 -64.8(2)
N21 C28 C29 O22 21.0(3)
N21 C28 C29 O21 -161.02(18)
C38 N31 C32 C33 176.84(19)
C37 N31 C32 C33 -66.9(2)
C36 N31 C32 C33 54.5(2)
N31 C32 C33 C34 -55.9(3)
C32 C33 C34 C35 55.8(3)
C33 C34 C35 C36 -55.3(3)
C38 N31 C36 C35 -176.05(18)
C37 N31 C36 C35 67.5(2)
C32 N31 C36 C35 -54.1(2)
C34 C35 C36 N31 54.9(3)
C37 N31 C38 C39 -175.09(18)
C36 N31 C38 C39 66.1(2)
C32 N31 C38 C39 -56.3(2)
N31 C38 C39 O32 -9.4(3)
N31 C38 C39 O31 171.37(18)
C48 N41 C42 C43 171.44(17)
C47 N41 C42 C43 -69.2(2)
C46 N41 C42 C43 54.3(2)
N41 C42 C43 C44 -57.0(2)
C42 C43 C44 C45 56.9(2)
C43 C44 C45 C46 -56.3(2)
C48 N41 C46 C45 -169.64(17)
C47 N41 C46 C45 67.4(2)
C42 N41 C46 C45 -54.2(2)
C44 C45 C46 N41 56.5(2)
C47 N41 C48 C49 68.7(2)
C46 N41 C48 C49 -55.5(2)
C42 N41 C48 C49 -172.87(18)
N41 C48 C49 O42 -22.9(3)
N41 C48 C49 O41 158.65(18)
C57 N51 C52 C53 -170.6(3)
C58 N51 C52 C53 67.4(3)
C56 N51 C52 C53 -53.2(3)
N51 C52 C53 C54 56.8(4)
C52 C53 C54 C55 -56.5(5)
C53 C54 C55 C56 57.3(5)
C54 C55 C56 N51 -58.7(4)
C57 N51 C56 C55 172.3(3)
C58 N51 C56 C55 -70.2(3)
C52 N51 C56 C55 54.3(3)
C57 N51 C58 C59 -57.9(3)
C52 N51 C58 C59 64.1(3)
C56 N51 C58 C59 -174.7(2)
N51 C58 C59 O52 159.8(2)
N51 C58 C59 O51 -23.4(3)
C68B N61 C62 C63 177.6(3)
C67 N61 C62 C63 69.4(2)
C66 N61 C62 C63 -53.9(2)
C68A N61 C62 C63 -162.2(3)
N61 C62 C63 C64 58.4(3)
C62 C63 C64 C65 -58.0(3)
C63 C64 C65 C66 56.9(3)
C64 C65 C66 N61 -55.6(3)
C68B N61 C66 C65 172.6(5)
C67 N61 C66 C65 -70.0(3)
C62 N61 C66 C65 52.3(2)
C68A N61 C66 C65 163.4(4)
C68B N61 C68A C69A -95(2)
C67 N61 C68A C69A -62.3(6)
C66 N61 C68A C69A 59.9(6)
C62 N61 C68A C69A 174.3(5)
N61 C68A C69A O62A 10.1(10)
N61 C68A C69A O61A -168.4(5)
C67 N61 C68B C69B -64.5(5)
C66 N61 C68B C69B 58.2(6)
C62 N61 C68B C69B -178.9(4)
C68A N61 C68B C69B 86(2)
N61 C68B C69B O62B 6.2(8)
N61 C68B C69B O61B -172.1(4)
